data_2238585
loop_
_publ_author_name
'Chen, Weizhong'
'Rein, Francisca N.'
'Scott, Brian L.'
'Rocha, Reginaldo C.'

_publ_section_title
;
 (2,2'-Bipyridine)chlorido[diethyl
 (2,2':6',2''-terpyridin-4-yl)phosphonate]ruthenium(II)
 hexafluoridophosphate acetonitrile/water solvate
;
_journal_issue 9
_journal_name_full 'Acta Crystallographica Section E'
_journal_page_first m510
_journal_page_last m511
_journal_paper_doi 10.1107/S1600536813022940
_journal_volume 69
_journal_year 2013
_chemical_formula_iupac '[Ru Cl (C10 H8 N2) (C19 H20 N3 O3 P)] P F6, 0.83C2 H3 N, 0.17H2 O'
_chemical_formula_moiety 'C29 H28 Cl N5 O3 P Ru, F6 P, 0.83(C2 H3 N), 0.34(H2 O)'
_chemical_formula_sum 'C30.66 H31.17 Cl F6 N5.83 O3.34 P2 Ru'
_chemical_formula_weight 847.23
_chemical_name_systematic
;(2,2'-Bipyridine)chlorido[diethyl
(2,2':6',2''-terpyridin-4-yl)phosphonate]ruthenium(II) hexafluoridophosphate
acetonitrile/water solvate
;
_space_group_crystal_system monoclinic
_space_group_IT_number 14
_space_group_name_Hall '-P 2yn'
_space_group_name_H-M_alt 'P 1 21/n 1'
_symmetry_space_group_name_Hall '-P 2yn'
_symmetry_space_group_name_H-M 'P 1 21/n 1'
_atom_sites_solution_hydrogens mixed
_atom_sites_solution_primary direct
_atom_sites_solution_secondary difmap
_audit_creation_method SHELXL-2012
_cell_angle_alpha 90
_cell_angle_beta 100.155(2)
_cell_angle_gamma 90
_cell_formula_units_Z 4
_cell_length_a 8.6367(14)
_cell_length_b 31.515(5)
_cell_length_c 12.696(2)
_cell_measurement_reflns_used 4889
_cell_measurement_temperature 120(2)
_cell_measurement_theta_max 49.1
_cell_measurement_theta_min 5.0
_cell_volume 3401.5(9)
_computing_cell_refinement 'SAINT-Plus (Bruker, 2007)'
_computing_data_collection 'APEX2 (Bruker, 2007)'
_computing_data_reduction 'SAINT-Plus (Bruker, 2007)'
_computing_molecular_graphics 'SHELXTL (Sheldrick, 2008)'
_computing_publication_material 'publCIF (Westrip, 2010)'
_computing_structure_refinement
;
SHELXL2013 (Sheldrick, 2008) and
SHELXLE (H\"ubschle <i>et al.</i>, 2011)
;
_computing_structure_solution 'SHELXS97 (Sheldrick, 2008)'
_diffrn_ambient_temperature 120(2)
_diffrn_measured_fraction_theta_full 0.996
_diffrn_measured_fraction_theta_max 0.994
_diffrn_measurement_device_type 'Bruker D8 with APEXII CCD'
_diffrn_measurement_method '\w scans'
_diffrn_radiation_monochromator graphite
_diffrn_radiation_type MoK\a
_diffrn_radiation_wavelength 0.71073
_diffrn_reflns_av_R_equivalents 0.0546
_diffrn_reflns_limit_h_max 10
_diffrn_reflns_limit_h_min -10
_diffrn_reflns_limit_k_max 38
_diffrn_reflns_limit_k_min -37
_diffrn_reflns_limit_l_max 15
_diffrn_reflns_limit_l_min -15
_diffrn_reflns_number 24414
_diffrn_reflns_theta_full 25.242
_diffrn_reflns_theta_max 25.409
_diffrn_reflns_theta_min 2.080
_exptl_absorpt_coefficient_mu 0.711
_exptl_absorpt_correction_T_max 0.9454
_exptl_absorpt_correction_T_min 0.8260
_exptl_absorpt_correction_type multi-scan
_exptl_absorpt_process_details '(SADABS; Bruker, 2007)'
_exptl_crystal_colour red
_exptl_crystal_density_diffrn 1.655
_exptl_crystal_description block
_exptl_crystal_F_000 1710.6
_exptl_crystal_size_max 0.28
_exptl_crystal_size_mid 0.20
_exptl_crystal_size_min 0.08
_refine_diff_density_max 0.937
_refine_diff_density_min -1.195
_refine_ls_extinction_method none
_refine_ls_goodness_of_fit_ref 1.137
_refine_ls_hydrogen_treatment mixed
_refine_ls_matrix_type full
_refine_ls_number_parameters 574
_refine_ls_number_reflns 6233
_refine_ls_number_restraints 394
_refine_ls_restrained_S_all 1.120
_refine_ls_R_factor_all 0.0792
_refine_ls_R_factor_gt 0.0623
_refine_ls_shift/su_max 0.003
_refine_ls_shift/su_mean 0.000
_refine_ls_structure_factor_coef Fsqd
_refine_ls_weighting_details
;
 w=1/[\s^2^(Fo^2^)+(0.0274P)^2^+23.9905P]
 where P=(Fo^2^+2Fc^2^)/3
;
_refine_ls_weighting_scheme calc
_refine_ls_wR_factor_gt 0.1336
_refine_ls_wR_factor_ref 0.1409
_reflns_number_gt 5056
_reflns_number_total 6233
_reflns_threshold_expression I>2\s(I)
_cod_data_source_file zl2555.cif
_cod_data_source_block I
_cod_database_code 2238585
_cod_database_fobs_code 2238585
_shelx_space_group_comment
;
The symmetry employed for this shelxl refinement is uniquely defined
by the following loop, which should always be used as a source of
symmetry information in preference to the above space-group names.
They are only intended as comments.
;
_shelxl_version_number .000002012

loop_
_space_group_symop_operation_xyz
'x, y, z'
'-x+1/2, y+1/2, -z+1/2'
'-x, -y, -z'
'x-1/2, -y-1/2, z-1/2'

loop_
_atom_site_type_symbol
_atom_site_label
_atom_site_fract_x
_atom_site_fract_y
_atom_site_fract_z
_atom_site_U_iso_or_equiv
_atom_site_adp_type
_atom_site_calc_flag
_atom_site_occupancy
_atom_site_disorder_assembly
_atom_site_disorder_group
Ru Ru1 0.11155(5) 0.19185(2) 0.07673(4) 0.01776(14) Uani d 1 . .
Cl Cl1 -0.03875(17) 0.21030(4) -0.09533(11) 0.0228(3) Uani d 1 . .
P P1 0.1827(2) 0.39059(5) 0.20621(14) 0.0343(4) Uani d 1 . .
O O1 0.3502(6) 0.40325(15) 0.2183(5) 0.0492(14) Uani d 1 . .
N N1 0.3155(5) 0.20702(15) 0.0232(4) 0.0188(10) Uani d 1 . .
N N2 0.1283(5) 0.25162(14) 0.1148(4) 0.0180(10) Uani d 1 . .
N N3 -0.0819(5) 0.19850(14) 0.1500(4) 0.0200(10) Uani d 1 . .
N N4 0.2321(6) 0.16840(15) 0.2163(4) 0.0205(11) Uani d 1 . .
N N5 0.1106(5) 0.12661(15) 0.0439(4) 0.0208(11) Uani d 1 . .
C C1 0.4122(7) 0.18137(19) -0.0200(5) 0.0251(14) Uani d 1 . .
H H1 0.3820 0.1526 -0.0336 0.030 Uiso calc 1 . .
C C2 0.5521(7) 0.1947(2) -0.0452(5) 0.0243(13) Uani d 1 . .
H H2 0.6182 0.1753 -0.0737 0.029 Uiso calc 1 . .
C C3 0.5956(7) 0.2366(2) -0.0285(5) 0.0286(14) Uani d 1 . .
H H3 0.6914 0.2465 -0.0465 0.034 Uiso calc 1 . .
C C4 0.4985(7) 0.2640(2) 0.0146(5) 0.0249(13) Uani d 1 . .
H H4 0.5263 0.2930 0.0260 0.030 Uiso calc 1 . .
C C5 0.3599(7) 0.24847(18) 0.0409(5) 0.0208(12) Uani d 1 . .
C C6 0.2522(7) 0.27427(18) 0.0923(5) 0.0215(13) Uani d 1 . .
C C7 0.2689(7) 0.31671(19) 0.1202(5) 0.0249(13) Uani d 1 . .
H H7 0.3569 0.3325 0.1065 0.030 Uiso calc 1 . .
C C8 0.1540(7) 0.33567(18) 0.1686(5) 0.0238(13) Uani d 1 . .
C C9 0.0274(7) 0.31249(18) 0.1888(5) 0.0235(13) Uani d 1 . .
H H9 -0.0523 0.3257 0.2201 0.028 Uiso calc 1 . .
C C10 0.0168(7) 0.26958(18) 0.1630(4) 0.0196(12) Uani d 1 . .
C C11 -0.1020(7) 0.23929(17) 0.1854(4) 0.0194(12) Uani d 1 . .
C C12 -0.2213(7) 0.24910(19) 0.2401(5) 0.0257(14) Uani d 1 . .
H H12 -0.2356 0.2775 0.2613 0.031 Uiso calc 1 . .
C C13 -0.3200(7) 0.2175(2) 0.2640(5) 0.0296(15) Uani d 1 . .
H H13 -0.4013 0.2239 0.3031 0.036 Uiso calc 1 . .
C C14 -0.2997(7) 0.1765(2) 0.2308(5) 0.0284(14) Uani d 1 . .
H H14 -0.3662 0.1543 0.2468 0.034 Uiso calc 1 . .
C C15 -0.1808(7) 0.16847(18) 0.1738(5) 0.0220(13) Uani d 1 . .
H H15 -0.1682 0.1403 0.1502 0.026 Uiso calc 1 . .
O O2 0.0733(6) 0.41696(14) 0.1220(4) 0.0476(14) Uani d 1 . .
C C16 0.1522(13) 0.4448(3) 0.0503(7) 0.073(3) Uani d 1 . .
H H16A 0.2530 0.4319 0.0401 0.088 Uiso calc 1 . .
H H16B 0.0839 0.4476 -0.0207 0.088 Uiso calc 1 . .
C C17 0.1817(14) 0.4879(2) 0.1013(8) 0.077(3) Uani d 1 . .
H H17A 0.2051 0.5083 0.0480 0.116 Uiso calc 1 . .
H H17B 0.2712 0.4863 0.1605 0.116 Uiso calc 1 . .
H H17C 0.0880 0.4972 0.1287 0.116 Uiso calc 1 . .
O O3 0.068(3) 0.3923(10) 0.288(2) 0.0376(17) Uani d 0.207(13) A 1
C C18 0.000(4) 0.4298(10) 0.338(3) 0.043(3) Uani d 0.207(13) A 1
H H18A -0.0050 0.4550 0.2911 0.051 Uiso calc 0.207(13) A 1
H H18B -0.1066 0.4232 0.3514 0.051 Uiso calc 0.207(13) A 1
C C19 0.111(6) 0.4375(16) 0.442(3) 0.079(17) Uani d 0.207(13) A 1
H H19A 0.2185 0.4403 0.4279 0.119 Uiso calc 0.207(13) A 1
H H19B 0.1057 0.4135 0.4902 0.119 Uiso calc 0.207(13) A 1
H H19C 0.0805 0.4636 0.4747 0.119 Uiso calc 0.207(13) A 1
O O3B 0.1198(10) 0.3933(2) 0.3123(5) 0.0376(17) Uani d 0.793(13) A 2
C C18B 0.1154(12) 0.4349(3) 0.3644(8) 0.040(2) Uani d 0.793(13) A 2
H H18C 0.0701 0.4565 0.3112 0.048 Uiso calc 0.793(13) A 2
H H18D 0.2232 0.4438 0.3968 0.048 Uiso calc 0.793(13) A 2
C C19B 0.0162(14) 0.4307(3) 0.4489(8) 0.050(3) Uani d 0.793(13) A 2
H H19D 0.0083 0.4583 0.4831 0.075 Uiso calc 0.793(13) A 2
H H19E 0.0643 0.4101 0.5027 0.075 Uiso calc 0.793(13) A 2
H H19F -0.0891 0.4209 0.4164 0.075 Uiso calc 0.793(13) A 2
C C20 0.2890(7) 0.19166(19) 0.3034(5) 0.0260(13) Uani d 1 . .
H H20 0.2796 0.2217 0.2986 0.031 Uiso calc 1 . .
C C21 0.3592(8) 0.1744(2) 0.3978(5) 0.0298(15) Uani d 1 . .
H H21 0.3961 0.1921 0.4575 0.036 Uiso calc 1 . .
C C22 0.3761(9) 0.1312(2) 0.4060(6) 0.0406(18) Uani d 1 . .
H H22 0.4244 0.1185 0.4714 0.049 Uiso calc 1 . .
C C23 0.3218(9) 0.1067(2) 0.3179(5) 0.0382(17) Uani d 1 . .
H H23 0.3341 0.0768 0.3217 0.046 Uiso calc 1 . .
C C24 0.2493(7) 0.12545(18) 0.2234(5) 0.0253(14) Uani d 1 . .
C C25 0.1897(7) 0.10225(18) 0.1243(5) 0.0245(13) Uani d 1 . .
C C26 0.2106(8) 0.05900(19) 0.1113(5) 0.0324(15) Uani d 1 . .
H H26 0.2660 0.0423 0.1680 0.039 Uiso calc 1 . .
C C27 0.1489(8) 0.0409(2) 0.0138(5) 0.0320(15) Uani d 1 . .
H H27 0.1618 0.0113 0.0029 0.038 Uiso calc 1 . .
C C28 0.0690(7) 0.0655(2) -0.0675(5) 0.0317(15) Uani d 1 . .
H H28 0.0270 0.0533 -0.1350 0.038 Uiso calc 1 . .
C C29 0.0510(7) 0.10805(19) -0.0493(5) 0.0270(14) Uani d 1 . .
H H29 -0.0059 0.1250 -0.1050 0.032 Uiso calc 1 . .
P P2 0.7996(7) 0.04256(16) 0.2491(4) 0.0514(14) Uani d 0.726(14) B 1
F F1 0.9091(15) 0.0792(2) 0.3042(7) 0.102(4) Uani d 0.726(14) B 1
F F2 0.7768(19) 0.0239(2) 0.3607(7) 0.124(5) Uani d 0.726(14) B 1
F F3 0.6949(13) 0.0053(3) 0.1890(9) 0.092(3) Uani d 0.726(14) B 1
F F4 0.8227(9) 0.0618(2) 0.1346(5) 0.048(2) Uani d 0.726(14) B 1
F F5 0.6492(13) 0.0715(3) 0.2426(9) 0.092(3) Uani d 0.726(14) B 1
F F6 0.9482(10) 0.0134(2) 0.2475(7) 0.083(3) Uani d 0.726(14) B 1
P P2B 0.755(2) 0.0482(6) 0.2461(15) 0.109(6) Uani d 0.274(14) B 2
F F1B 0.800(4) 0.0835(7) 0.3349(18) 0.118(8) Uani d 0.274(14) B 2
F F2B 0.637(4) 0.0278(7) 0.313(2) 0.130(9) Uani d 0.274(14) B 2
F F3B 0.712(4) 0.0119(8) 0.159(2) 0.136(9) Uani d 0.274(14) B 2
F F4B 0.872(3) 0.0681(8) 0.177(3) 0.134(10) Uani d 0.274(14) B 2
F F5B 0.620(3) 0.0777(8) 0.185(2) 0.110(8) Uani d 0.274(14) B 2
F F6B 0.895(3) 0.0194(8) 0.307(3) 0.181(10) Uani d 0.274(14) B 2
N N6 0.6748(10) 0.3516(3) 0.1400(10) 0.072(3) Uani d 0.831(9) C 1
C C30 0.6579(11) 0.3871(3) 0.1224(10) 0.056(3) Uani d 0.831(9) C 1
C C31 0.6410(14) 0.4298(3) 0.1053(12) 0.081(4) Uani d 0.831(9) C 1
H H31A 0.5756 0.4417 0.1537 0.121 Uiso calc 0.831(9) C 1
H H31B 0.5906 0.4350 0.0310 0.121 Uiso calc 0.831(9) C 1
H H31C 0.7447 0.4434 0.1188 0.121 Uiso calc 0.831(9) C 1
O O4 0.680(3) 0.3472(7) 0.254(2) 0.055(11) Uani d 0.169(9) C 2
H H4A 0.679(6) 0.3723(8) 0.271(6) 0.066 Uiso d 0.169(9) C 2
H H4B 0.592(4) 0.3385(13) 0.228(7) 0.066 Uiso d 0.169(9) C 2
O O5 0.505(5) 0.3723(8) -0.026(2) 0.101(19) Uani d 0.169(9) C 2
H H5A 0.462(8) 0.3767(17) -0.088(2) 0.122 Uiso d 0.169(9) C 2
H H5B 0.541(9) 0.3941(10) 0.004(3) 0.122 Uiso d 0.169(9) C 2

loop_
_atom_site_aniso_label
_atom_site_aniso_U_11
_atom_site_aniso_U_22
_atom_site_aniso_U_33
_atom_site_aniso_U_12
_atom_site_aniso_U_13
_atom_site_aniso_U_23
Ru1 0.0167(2) 0.0161(2) 0.0199(2) 0.00053(19) 0.00165(17) -0.00016(19)
Cl1 0.0219(7) 0.0231(7) 0.0227(7) 0.0017(6) 0.0021(6) 0.0014(6)
P1 0.0517(12) 0.0200(8) 0.0308(10) -0.0051(8) 0.0062(8) -0.0059(7)
O1 0.050(3) 0.027(3) 0.070(4) -0.012(2) 0.010(3) -0.014(2)
N1 0.017(2) 0.023(2) 0.016(2) 0.0008(19) 0.001(2) -0.004(2)
N2 0.018(2) 0.019(2) 0.017(2) 0.0009(19) 0.001(2) 0.0020(19)
N3 0.019(2) 0.020(2) 0.020(2) 0.001(2) 0.000(2) 0.000(2)
N4 0.020(3) 0.022(3) 0.020(3) 0.001(2) 0.003(2) 0.004(2)
N5 0.017(2) 0.020(2) 0.026(3) 0.0003(19) 0.003(2) 0.002(2)
C1 0.024(3) 0.027(3) 0.022(3) 0.005(3) -0.001(3) 0.000(3)
C2 0.020(3) 0.033(3) 0.019(3) 0.006(3) 0.004(2) 0.004(3)
C3 0.022(3) 0.037(4) 0.026(3) -0.002(3) 0.004(3) 0.006(3)
C4 0.020(3) 0.030(3) 0.024(3) -0.004(3) 0.004(3) 0.001(3)
C5 0.017(3) 0.026(3) 0.018(3) 0.002(2) -0.001(2) 0.000(2)
C6 0.022(3) 0.023(3) 0.020(3) 0.001(2) 0.003(2) 0.003(2)
C7 0.025(3) 0.027(3) 0.023(3) -0.004(3) 0.004(3) -0.002(3)
C8 0.033(3) 0.018(3) 0.018(3) -0.001(3) 0.001(3) -0.001(2)
C9 0.027(3) 0.024(3) 0.018(3) 0.004(3) 0.001(2) -0.002(2)
C10 0.017(3) 0.022(3) 0.019(3) 0.006(2) 0.003(2) 0.004(2)
C11 0.019(3) 0.020(3) 0.018(3) 0.002(2) 0.001(2) 0.001(2)
C12 0.024(3) 0.024(3) 0.027(3) 0.006(3) -0.001(3) -0.004(3)
C13 0.022(3) 0.034(4) 0.034(4) -0.001(3) 0.009(3) 0.001(3)
C14 0.019(3) 0.034(3) 0.032(4) 0.000(3) 0.004(3) 0.008(3)
C15 0.020(3) 0.022(3) 0.023(3) 0.002(2) 0.002(3) 0.002(2)
O2 0.067(4) 0.022(2) 0.046(3) -0.004(2) -0.009(3) 0.000(2)
C16 0.128(9) 0.042(5) 0.041(5) -0.012(5) -0.011(5) 0.016(4)
C17 0.117(9) 0.032(4) 0.078(7) -0.020(5) 0.003(6) -0.004(4)
O3 0.055(4) 0.026(2) 0.033(3) 0.002(3) 0.010(3) -0.011(3)
C18 0.058(7) 0.028(6) 0.041(6) -0.001(6) 0.009(6) -0.007(6)
C19 0.08(2) 0.08(2) 0.08(2) -0.021(18) 0.018(18) -0.008(18)
O3B 0.055(4) 0.026(2) 0.033(3) 0.002(3) 0.010(3) -0.011(3)
C18B 0.056(5) 0.024(4) 0.042(4) -0.008(4) 0.016(4) -0.011(3)
C19B 0.060(7) 0.038(5) 0.056(6) -0.006(5) 0.024(5) -0.020(5)
C20 0.025(3) 0.022(3) 0.029(3) 0.003(3) -0.002(3) -0.002(3)
C21 0.032(4) 0.033(3) 0.021(3) 0.001(3) -0.003(3) -0.002(3)
C22 0.051(5) 0.034(4) 0.030(4) 0.005(3) -0.010(3) -0.001(3)
C23 0.055(5) 0.022(3) 0.034(4) 0.008(3) -0.002(3) 0.009(3)
C24 0.027(3) 0.018(3) 0.031(4) 0.000(2) 0.006(3) 0.000(3)
C25 0.015(3) 0.024(3) 0.034(4) 0.001(2) 0.005(3) 0.001(3)
C26 0.042(4) 0.018(3) 0.036(4) 0.003(3) 0.002(3) 0.005(3)
C27 0.040(4) 0.019(3) 0.037(4) 0.003(3) 0.007(3) 0.000(3)
C28 0.026(3) 0.032(4) 0.035(4) -0.002(3) -0.001(3) -0.010(3)
C29 0.026(3) 0.029(3) 0.024(3) 0.003(3) -0.003(3) 0.002(3)
P2 0.078(3) 0.023(2) 0.057(2) 0.0126(18) 0.022(2) 0.0061(15)
F1 0.167(9) 0.049(4) 0.071(6) 0.001(5) -0.027(6) -0.013(4)
F2 0.274(15) 0.048(4) 0.075(5) 0.056(7) 0.102(7) 0.021(4)
F3 0.134(7) 0.044(4) 0.115(7) -0.035(5) 0.067(6) -0.008(5)
F4 0.058(4) 0.037(4) 0.051(4) -0.003(3) 0.011(3) 0.008(3)
F5 0.115(7) 0.067(5) 0.111(9) 0.039(5) 0.068(6) 0.021(5)
F6 0.121(6) 0.051(4) 0.081(6) 0.038(4) 0.028(5) 0.014(4)
P2B 0.141(13) 0.029(7) 0.187(13) 0.024(7) 0.109(9) 0.014(6)
F1B 0.16(2) 0.069(12) 0.123(15) 0.005(13) 0.016(14) 0.037(9)
F2B 0.19(2) 0.071(15) 0.16(2) -0.012(14) 0.121(17) -0.003(13)
F3B 0.22(2) 0.050(12) 0.184(18) -0.037(12) 0.161(15) -0.002(12)
F4B 0.148(18) 0.079(17) 0.20(2) -0.031(14) 0.093(18) 0.013(16)
F5B 0.124(15) 0.061(13) 0.14(2) -0.022(11) 0.025(14) -0.010(13)
F6B 0.199(19) 0.119(18) 0.25(2) 0.077(17) 0.098(18) 0.061(17)
N6 0.040(5) 0.039(5) 0.137(11) 0.003(4) 0.014(6) 0.004(6)
C30 0.041(6) 0.039(6) 0.091(9) -0.003(4) 0.021(5) -0.014(5)
C31 0.080(9) 0.023(5) 0.150(13) -0.007(5) 0.052(9) -0.011(6)
O4 0.06(2) 0.05(2) 0.06(2) 0.023(17) 0.039(19) 0.027(17)
O5 0.18(5) 0.04(2) 0.08(3) -0.01(3) 0.00(3) 0.00(2)

loop_
_atom_type_symbol
_atom_type_description
_atom_type_scat_dispersion_real
_atom_type_scat_dispersion_imag
_atom_type_scat_source
C C 0.0033 0.0016 'International Tables Vol C Tables 4.2.6.8 and 6.1.1.4'
H H 0.0000 0.0000 'International Tables Vol C Tables 4.2.6.8 and 6.1.1.4'
Cl Cl 0.1484 0.1585 'International Tables Vol C Tables 4.2.6.8 and 6.1.1.4'
F F 0.0171 0.0103 'International Tables Vol C Tables 4.2.6.8 and 6.1.1.4'
N N 0.0061 0.0033 'International Tables Vol C Tables 4.2.6.8 and 6.1.1.4'
O O 0.0106 0.0060 'International Tables Vol C Tables 4.2.6.8 and 6.1.1.4'
P P 0.1023 0.0942 'International Tables Vol C Tables 4.2.6.8 and 6.1.1.4'
Ru Ru -1.2594 0.8363 'International Tables Vol C Tables 4.2.6.8 and 6.1.1.4'

loop_
_geom_angle_atom_site_label_1
_geom_angle_atom_site_label_2
_geom_angle_atom_site_label_3
_geom_angle
N2 Ru1 N4 97.55(19)
N2 Ru1 N1 79.99(19)
N4 Ru1 N1 92.05(19)
N2 Ru1 N3 79.62(19)
N4 Ru1 N3 88.54(19)
N1 Ru1 N3 159.50(18)
N2 Ru1 N5 175.42(19)
N4 Ru1 N5 78.45(19)
N1 Ru1 N5 97.82(18)
N3 Ru1 N5 102.37(18)
N2 Ru1 Cl1 89.79(14)
N4 Ru1 Cl1 172.62(14)
N1 Ru1 Cl1 90.03(13)
N3 Ru1 Cl1 92.00(13)
N5 Ru1 Cl1 94.25(13)
O1 P1 O2 113.2(3)
O1 P1 O3B 112.5(4)
O2 P1 O3B 108.0(4)
O1 P1 O3 130.2(12)
O2 P1 O3 93.4(13)
O1 P1 C8 111.8(3)
O2 P1 C8 107.2(3)
O3B P1 C8 103.4(4)
O3 P1 C8 97.8(11)
C1 N1 C5 117.6(5)
C1 N1 Ru1 128.7(4)
C5 N1 Ru1 113.6(4)
C10 N2 C6 121.7(5)
C10 N2 Ru1 119.4(4)
C6 N2 Ru1 118.9(4)
C15 N3 C11 117.4(5)
C15 N3 Ru1 128.9(4)
C11 N3 Ru1 113.5(4)
C20 N4 C24 117.8(5)
C20 N4 Ru1 125.2(4)
C24 N4 Ru1 116.9(4)
C29 N5 C25 118.7(5)
C29 N5 Ru1 126.2(4)
C25 N5 Ru1 114.8(4)
N1 C1 C2 123.2(6)
N1 C1 H1 118.4
C2 C1 H1 118.4
C1 C2 C3 119.0(6)
C1 C2 H2 120.5
C3 C2 H2 120.5
C2 C3 C4 119.4(6)
C2 C3 H3 120.3
C4 C3 H3 120.3
C3 C4 C5 119.0(6)
C3 C4 H4 120.5
C5 C4 H4 120.5
N1 C5 C4 121.7(5)
N1 C5 C6 114.8(5)
C4 C5 C6 123.5(5)
N2 C6 C7 120.3(5)
N2 C6 C5 112.7(5)
C7 C6 C5 127.0(5)
C6 C7 C8 118.5(6)
C6 C7 H7 120.7
C8 C7 H7 120.7
C9 C8 C7 120.4(5)
C9 C8 P1 122.5(5)
C7 C8 P1 117.1(5)
C8 C9 C10 119.6(6)
C8 C9 H9 120.2
C10 C9 H9 120.2
N2 C10 C9 119.4(5)
N2 C10 C11 113.2(5)
C9 C10 C11 127.4(5)
C12 C11 N3 121.4(5)
C12 C11 C10 124.3(5)
N3 C11 C10 114.2(5)
C11 C12 C13 119.7(6)
C11 C12 H12 120.1
C13 C12 H12 120.1
C12 C13 C14 119.5(6)
C12 C13 H13 120.3
C14 C13 H13 120.3
C15 C14 C13 118.5(6)
C15 C14 H14 120.7
C13 C14 H14 120.7
N3 C15 C14 123.4(6)
N3 C15 H15 118.3
C14 C15 H15 118.3
C16 O2 P1 116.5(5)
C17 C16 O2 109.0(7)
C17 C16 H16A 109.9
O2 C16 H16A 109.9
C17 C16 H16B 109.9
O2 C16 H16B 109.9
H16A C16 H16B 108.3
C16 C17 H17A 109.5
C16 C17 H17B 109.5
H17A C17 H17B 109.5
C16 C17 H17C 109.5
H17A C17 H17C 109.5
H17B C17 H17C 109.5
C18 O3 P1 131(3)
C19 C18 O3 105(2)
C19 C18 H18A 110.7
O3 C18 H18A 110.7
C19 C18 H18B 110.7
O3 C18 H18B 110.7
H18A C18 H18B 108.8
C18 C19 H19A 109.5
C18 C19 H19B 109.5
H19A C19 H19B 109.5
C18 C19 H19C 109.5
H19A C19 H19C 109.5
H19B C19 H19C 109.5
C18B O3B P1 118.9(6)
O3B C18B C19B 107.9(7)
O3B C18B H18C 110.1
C19B C18B H18C 110.1
O3B C18B H18D 110.1
C19B C18B H18D 110.1
H18C C18B H18D 108.4
C18B C19B H19D 109.5
C18B C19B H19E 109.5
H19D C19B H19E 109.5
C18B C19B H19F 109.5
H19D C19B H19F 109.5
H19E C19B H19F 109.5
N4 C20 C21 123.3(6)
N4 C20 H20 118.4
C21 C20 H20 118.4
C20 C21 C22 119.4(6)
C20 C21 H21 120.3
C22 C21 H21 120.3
C21 C22 C23 118.6(6)
C21 C22 H22 120.7
C23 C22 H22 120.7
C22 C23 C24 120.3(6)
C22 C23 H23 119.8
C24 C23 H23 119.8
N4 C24 C23 120.6(6)
N4 C24 C25 114.9(5)
C23 C24 C25 124.6(5)
N5 C25 C26 121.5(6)
N5 C25 C24 114.6(5)
C26 C25 C24 123.9(6)
C27 C26 C25 118.4(6)
C27 C26 H26 120.8
C25 C26 H26 120.8
C28 C27 C26 120.1(6)
C28 C27 H27 119.9
C26 C27 H27 119.9
C29 C28 C27 118.7(6)
C29 C28 H28 120.6
C27 C28 H28 120.6
N5 C29 C28 122.5(6)
N5 C29 H29 118.8
C28 C29 H29 118.8
F1 P2 F5 91.4(5)
F1 P2 F2 92.0(5)
F5 P2 F2 91.8(5)
F1 P2 F6 90.3(5)
F5 P2 F6 176.3(6)
F2 P2 F6 91.4(5)
F1 P2 F3 177.0(7)
F5 P2 F3 90.5(6)
F2 P2 F3 90.3(6)
F6 P2 F3 87.7(5)
F1 P2 F4 88.0(5)
F5 P2 F4 88.1(4)
F2 P2 F4 179.9(7)
F6 P2 F4 88.7(4)
F3 P2 F4 89.7(5)
F2B P2B F1B 90.1(10)
F2B P2B F5B 90.6(11)
F1B P2B F5B 90.1(10)
F2B P2B F3B 89.1(10)
F1B P2B F3B 178.5(13)
F5B P2B F3B 91.3(11)
F2B P2B F4B 178.7(14)
F1B P2B F4B 91.1(11)
F5B P2B F4B 89.1(11)
F3B P2B F4B 89.7(11)
F2B P2B F6B 91.0(11)
F1B P2B F6B 89.3(11)
F5B P2B F6B 178.3(14)
F3B P2B F6B 89.4(10)
F4B P2B F6B 89.3(11)
N6 C30 C31 177.7(14)
C30 C31 H31A 109.5
C30 C31 H31B 109.5
H31A C31 H31B 109.5
C30 C31 H31C 109.5
H31A C31 H31C 109.5
H31B C31 H31C 109.5
H4A O4 H4B 112.0(2)
H5A O5 H5B 112.0(2)

loop_
_geom_bond_atom_site_label_1
_geom_bond_atom_site_label_2
_geom_bond_distance
_geom_bond_publ_flag
Ru1 N2 1.944(5) y
Ru1 N4 2.030(5) y
Ru1 N1 2.053(5) y
Ru1 N3 2.061(5) y
Ru1 N5 2.098(5) y
Ru1 Cl1 2.4073(15) ?
P1 O1 1.483(5) y
P1 O2 1.540(5) y
P1 O3B 1.541(6) y
P1 O3 1.554(17) y
P1 C8 1.801(6) y
N1 C1 1.347(8) ?
N1 C5 1.369(7) ?
N2 C10 1.353(7) ?
N2 C6 1.358(7) ?
N3 C15 1.345(7) ?
N3 C11 1.383(7) ?
N4 C20 1.345(7) ?
N4 C24 1.363(7) ?
N5 C29 1.340(8) ?
N5 C25 1.361(7) ?
C1 C2 1.369(8) ?
C1 H1 0.9500 ?
C2 C3 1.378(9) ?
C2 H2 0.9500 ?
C3 C4 1.381(9) ?
C3 H3 0.9500 ?
C4 C5 1.387(8) ?
C4 H4 0.9500 ?
C5 C6 1.472(8) ?
C6 C7 1.385(8) ?
C7 C8 1.391(9) ?
C7 H7 0.9500 ?
C8 C9 1.376(9) ?
C9 C10 1.391(8) ?
C9 H9 0.9500 ?
C10 C11 1.465(8) ?
C11 C12 1.375(8) ?
C12 C13 1.379(9) ?
C12 H12 0.9500 ?
C13 C14 1.380(9) ?
C13 H13 0.9500 ?
C14 C15 1.379(9) ?
C14 H14 0.9500 ?
C15 H15 0.9500 ?
O2 C16 1.511(9) ?
C16 C17 1.507(10) ?
C16 H16A 0.9900 ?
C16 H16B 0.9900 ?
C17 H17A 0.9800 ?
C17 H17B 0.9800 ?
C17 H17C 0.9800 ?
O3 C18 1.509(17) ?
C18 C19 1.502(18) ?
C18 H18A 0.9900 ?
C18 H18B 0.9900 ?
C19 H19A 0.9800 ?
C19 H19B 0.9800 ?
C19 H19C 0.9800 ?
O3B C18B 1.472(9) ?
C18B C19B 1.491(11) ?
C18B H18C 0.9900 ?
C18B H18D 0.9900 ?
C19B H19D 0.9800 ?
C19B H19E 0.9800 ?
C19B H19F 0.9800 ?
C20 C21 1.358(8) ?
C20 H20 0.9500 ?
C21 C22 1.371(9) ?
C21 H21 0.9500 ?
C22 C23 1.372(9) ?
C22 H22 0.9500 ?
C23 C24 1.383(9) ?
C23 H23 0.9500 ?
C24 C25 1.468(9) ?
C25 C26 1.389(8) ?
C26 C27 1.382(9) ?
C26 H26 0.9500 ?
C27 C28 1.376(9) ?
C27 H27 0.9500 ?
C28 C29 1.375(9) ?
C28 H28 0.9500 ?
C29 H29 0.9500 ?
P2 F1 1.575(8) ?
P2 F5 1.577(8) ?
P2 F2 1.578(8) ?
P2 F6 1.581(8) ?
P2 F3 1.592(8) ?
P2 F4 1.620(7) ?
P2B F2B 1.577(16) ?
P2B F1B 1.582(16) ?
P2B F5B 1.583(16) ?
P2B F3B 1.586(17) ?
P2B F4B 1.586(16) ?
P2B F6B 1.597(16) ?
N6 C30 1.144(12) ?
C30 C31 1.369(13) ?
C31 H31A 0.9800 ?
C31 H31B 0.9800 ?
C31 H31C 0.9800 ?
O4 H4A 0.8200(11) ?
O4 H4B 0.8200(11) ?
O5 H5A 0.8200(11) ?
O5 H5B 0.8200(11) ?

loop_
_geom_torsion_atom_site_label_1
_geom_torsion_atom_site_label_2
_geom_torsion_atom_site_label_3
_geom_torsion_atom_site_label_4
_geom_torsion
C5 N1 C1 C2 1.0(8)
Ru1 N1 C1 C2 -174.8(4)
N1 C1 C2 C3 -1.7(9)
C1 C2 C3 C4 1.0(9)
C2 C3 C4 C5 0.5(9)
C1 N1 C5 C4 0.6(8)
Ru1 N1 C5 C4 177.0(4)
C1 N1 C5 C6 -177.6(5)
Ru1 N1 C5 C6 -1.2(6)
C3 C4 C5 N1 -1.3(9)
C3 C4 C5 C6 176.7(5)
C10 N2 C6 C7 1.1(8)
Ru1 N2 C6 C7 -178.8(4)
C10 N2 C6 C5 179.4(5)
Ru1 N2 C6 C5 -0.5(6)
N1 C5 C6 N2 1.1(7)
C4 C5 C6 N2 -177.0(5)
N1 C5 C6 C7 179.3(6)
C4 C5 C6 C7 1.2(9)
N2 C6 C7 C8 -1.9(9)
C5 C6 C7 C8 -179.9(5)
C6 C7 C8 C9 0.4(9)
C6 C7 C8 P1 178.7(4)
O1 P1 C8 C9 156.3(5)
O2 P1 C8 C9 -79.0(6)
O3B P1 C8 C9 35.0(6)
O3 P1 C8 C9 17.0(14)
O1 P1 C8 C7 -21.9(6)
O2 P1 C8 C7 102.8(5)
O3B P1 C8 C7 -143.2(5)
O3 P1 C8 C7 -161.1(14)
C7 C8 C9 C10 1.7(9)
P1 C8 C9 C10 -176.4(4)
C6 N2 C10 C9 1.0(8)
Ru1 N2 C10 C9 -179.0(4)
C6 N2 C10 C11 -176.9(5)
Ru1 N2 C10 C11 3.0(6)
C8 C9 C10 N2 -2.4(8)
C8 C9 C10 C11 175.2(5)
C15 N3 C11 C12 -1.8(8)
Ru1 N3 C11 C12 -177.2(4)
C15 N3 C11 C10 175.9(5)
Ru1 N3 C11 C10 0.5(6)
N2 C10 C11 C12 175.5(5)
C9 C10 C11 C12 -2.3(9)
N2 C10 C11 N3 -2.2(7)
C9 C10 C11 N3 -179.9(5)
N3 C11 C12 C13 2.4(9)
C10 C11 C12 C13 -175.1(6)
C11 C12 C13 C14 -1.3(9)
C12 C13 C14 C15 -0.3(9)
C11 N3 C15 C14 0.2(8)
Ru1 N3 C15 C14 174.8(4)
C13 C14 C15 N3 0.9(9)
O1 P1 O2 C16 11.7(6)
O3B P1 O2 C16 137.0(6)
O3 P1 O2 C16 148.6(12)
C8 P1 O2 C16 -112.2(5)
P1 O2 C16 C17 -90.4(8)
O1 P1 O3 C18 67(4)
O2 P1 O3 C18 -58(3)
O3B P1 O3 C18 85(5)
C8 P1 O3 C18 -166(3)
P1 O3 C18 C19 -93(4)
O1 P1 O3B C18B 62.8(8)
O2 P1 O3B C18B -62.9(8)
O3 P1 O3B C18B -102(4)
C8 P1 O3B C18B -176.3(7)
P1 O3B C18B C19B 166.6(9)
C24 N4 C20 C21 -1.4(9)
Ru1 N4 C20 C21 175.1(5)
N4 C20 C21 C22 1.0(10)
C20 C21 C22 C23 0.3(11)
C21 C22 C23 C24 -1.1(12)
C20 N4 C24 C23 0.6(9)
Ru1 N4 C24 C23 -176.2(5)
C20 N4 C24 C25 -177.8(5)
Ru1 N4 C24 C25 5.3(7)
C22 C23 C24 N4 0.6(11)
C22 C23 C24 C25 178.9(7)
C29 N5 C25 C26 0.5(9)
Ru1 N5 C25 C26 -174.6(5)
C29 N5 C25 C24 -179.5(5)
Ru1 N5 C25 C24 5.4(6)
N4 C24 C25 N5 -7.0(8)
C23 C24 C25 N5 174.6(6)
N4 C24 C25 C26 172.9(6)
C23 C24 C25 C26 -5.4(10)
N5 C25 C26 C27 0.1(10)
C24 C25 C26 C27 -179.9(6)
C25 C26 C27 C28 0.0(10)
C26 C27 C28 C29 -0.5(10)
C25 N5 C29 C28 -1.1(9)
Ru1 N5 C29 C28 173.4(5)
C27 C28 C29 N5 1.2(10)
